data_7208874
loop_
_publ_author_name
'Zhai, Quan-Guo'
'Zeng, Rong-Rong'
'Li, Shu-Ni'
'Jiang, Yu-Cheng'
'Hu, Man-Cheng'

_publ_section_title
;
 Alkyl substituents introduced into novel
 d10-metalimidazole-4,5-dicarboxylate frameworks: synthesis, structure
 diversities and photoluminescence properties
;
_journal_issue 5
_journal_name_full CrystEngComm
_journal_page_first 965
_journal_paper_doi 10.1039/c2ce26063h
_journal_volume 15
_journal_year 2013
_chemical_formula_sum 'C6 H6 Cd N2 O5'
_chemical_formula_weight 298.53
_chemical_name_systematic
;
?
;
_space_group_IT_number 139
_symmetry_cell_setting tetragonal
_symmetry_space_group_name_Hall '-I 4 2'
_symmetry_space_group_name_H-M 'I 4/m m m'
_atom_sites_solution_primary direct
_atom_sites_solution_secondary difmap
_audit_creation_method SHELXL-97
_cell_angle_alpha 90.00
_cell_angle_beta 90.00
_cell_angle_gamma 90.00
_cell_formula_units_Z 8
_cell_length_a 16.2010(3)
_cell_length_b 16.2010(3)
_cell_length_c 6.9121(3)
_cell_measurement_reflns_used 1559
_cell_measurement_temperature 293(2)
_cell_measurement_theta_max 28.5725
_cell_measurement_theta_min 2.5093
_cell_volume 1814.24(9)
_computing_cell_refinement 'Bruker FRAMBO'
_computing_data_collection 'Bruker FRAMBO'
_computing_data_reduction 'Bruker SAINT'
_computing_molecular_graphics 'Bruker SHELXTL'
_computing_publication_material 'Bruker SHELXTL'
_computing_structure_refinement 'SHELXL-97 (Sheldrick, 1997)'
_computing_structure_solution 'SHELXS-97 (Sheldrick, 1990)'
_diffrn_ambient_temperature 293(2)
_diffrn_measured_fraction_theta_full 0.998
_diffrn_measured_fraction_theta_max 0.998
_diffrn_measurement_device_type 'multiwire proportional'
_diffrn_measurement_method 'phi and omega scans'
_diffrn_radiation_monochromator graphite
_diffrn_radiation_source 'fine-focus sealed tube'
_diffrn_radiation_type MoK\a
_diffrn_radiation_wavelength 0.71073
_diffrn_reflns_av_R_equivalents 0.0205
_diffrn_reflns_av_sigmaI/netI 0.0182
_diffrn_reflns_limit_h_max 20
_diffrn_reflns_limit_h_min -8
_diffrn_reflns_limit_k_max 18
_diffrn_reflns_limit_k_min -16
_diffrn_reflns_limit_l_max 5
_diffrn_reflns_limit_l_min -8
_diffrn_reflns_number 2003
_diffrn_reflns_theta_full 26.37
_diffrn_reflns_theta_max 26.37
_diffrn_reflns_theta_min 2.51
_exptl_absorpt_coefficient_mu 2.405
_exptl_absorpt_correction_T_max 0.649
_exptl_absorpt_correction_T_min 0.595
_exptl_absorpt_correction_type multi-scan
_exptl_absorpt_process_details sadabs
_exptl_crystal_colour orange
_exptl_crystal_density_diffrn 2.186
_exptl_crystal_density_method 'not measured'
_exptl_crystal_description block
_exptl_crystal_F_000 1152
_exptl_crystal_size_max 0.22
_exptl_crystal_size_mid 0.20
_exptl_crystal_size_min 0.18
_refine_diff_density_max 1.293
_refine_diff_density_min -1.065
_refine_diff_density_rms 0.204
_refine_ls_extinction_method none
_refine_ls_goodness_of_fit_ref 1.089
_refine_ls_matrix_type full
_refine_ls_number_parameters 60
_refine_ls_number_reflns 570
_refine_ls_number_restraints 0
_refine_ls_restrained_S_all 1.089
_refine_ls_R_factor_all 0.0455
_refine_ls_R_factor_gt 0.0405
_refine_ls_shift/su_max 0.001
_refine_ls_shift/su_mean 0.000
_refine_ls_structure_factor_coef Fsqd
_refine_ls_weighting_details 'calc w=1/[\s^2^(Fo^2^)+(0.1030P)^2^+8.6698P] where P=(Fo^2^+2Fc^2^)/3'
_refine_ls_weighting_scheme calc
_refine_ls_wR_factor_gt 0.1384
_refine_ls_wR_factor_ref 0.1422
_reflns_number_gt 494
_reflns_number_total 570
_reflns_threshold_expression >2sigma(I)
_cod_data_source_file c2ce26063h.txt
_cod_data_source_block 5
_cod_depositor_comments
;
The following automatic conversions were performed:

'_symmetry_cell_setting' value 'Tetragonal' changed to 'tetragonal'
according to /home/saulius/struct/CIF-dictionaries/cif_core.dic
dictionary named 'cif_core.dic' version 2.4.2 from 2011-04-26.

Automatic conversion script
Id: cif_fix_values 1891 2012-01-12 08:04:46Z andrius 
;
_cod_original_sg_symbol_H-M I4/mmm
_cod_database_code 7208874

loop_
_symmetry_equiv_pos_as_xyz
'x, y, z'
'-x, -y, z'
'-y, x, z'
'y, -x, z'
'-x, y, -z'
'x, -y, -z'
'y, x, -z'
'-y, -x, -z'
'x+1/2, y+1/2, z+1/2'
'-x+1/2, -y+1/2, z+1/2'
'-y+1/2, x+1/2, z+1/2'
'y+1/2, -x+1/2, z+1/2'
'-x+1/2, y+1/2, -z+1/2'
'x+1/2, -y+1/2, -z+1/2'
'y+1/2, x+1/2, -z+1/2'
'-y+1/2, -x+1/2, -z+1/2'
'-x, -y, -z'
'x, y, -z'
'y, -x, -z'
'-y, x, -z'
'x, -y, z'
'-x, y, z'
'-y, -x, z'
'y, x, z'
'-x+1/2, -y+1/2, -z+1/2'
'x+1/2, y+1/2, -z+1/2'
'y+1/2, -x+1/2, -z+1/2'
'-y+1/2, x+1/2, -z+1/2'
'x+1/2, -y+1/2, z+1/2'
'-x+1/2, y+1/2, z+1/2'
'-y+1/2, -x+1/2, z+1/2'
'y+1/2, x+1/2, z+1/2'

loop_
_atom_site_label
_atom_site_type_symbol
_atom_site_fract_x
_atom_site_fract_y
_atom_site_fract_z
_atom_site_U_iso_or_equiv
_atom_site_adp_type
_atom_site_occupancy
_atom_site_symmetry_multiplicity
_atom_site_calc_flag
_atom_site_refinement_flags
Cd1 Cd 0.70763(3) 0.29237(3) 0.5000 0.0241(4) Uani 1 4 d S
C1 C 0.7580(6) 0.4574(6) 0.2983(16) 0.025(2) Uani 0.50 1 d P
C2 C 0.8963(7) 0.2871(7) 0.3461(19) 0.031(3) Uani 0.50 1 d P
C3 C 0.7020(9) 0.5000 0.560(3) 0.030(4) Uani 0.50 2 d SP
C4 C 0.6598(16) 0.5000 0.754(3) 0.070(7) Uani 0.50 2 d SP
N1 N 0.7235(5) 0.4314(4) 0.5000 0.053(3) Uani 1 2 d S
O1 O 0.9198(5) 0.3263(6) 0.5000 0.065(2) Uani 1 2 d S
O2 O 0.8223(5) 0.2671(5) 0.3150(14) 0.0371(19) Uani 0.50 1 d P
O3 O 1.0000 0.4348(7) 0.5000 0.137(9) Uani 1 4 d S

loop_
_atom_site_aniso_label
_atom_site_aniso_U_11
_atom_site_aniso_U_22
_atom_site_aniso_U_33
_atom_site_aniso_U_23
_atom_site_aniso_U_13
_atom_site_aniso_U_12
Cd1 0.0207(4) 0.0207(4) 0.0308(6) 0.000 0.000 -0.0014(2)
C1 0.029(5) 0.017(5) 0.029(5) 0.003(4) 0.010(4) -0.001(4)
C2 0.017(5) 0.040(6) 0.037(6) -0.009(5) 0.002(5) -0.004(4)
C3 0.033(9) 0.035(9) 0.022(8) 0.000 0.007(5) 0.000
C4 0.066(15) 0.11(2) 0.033(10) 0.000 0.023(11) 0.000
N1 0.027(3) 0.017(4) 0.115(9) 0.000 0.000 -0.002(3)
O1 0.042(4) 0.092(6) 0.061(5) 0.000 0.000 0.000(5)
O2 0.019(4) 0.049(5) 0.044(5) -0.006(5) 0.006(4) 0.002(4)
O3 0.021(5) 0.046(7) 0.34(3) 0.000 0.000 0.000

loop_
_atom_type_symbol
_atom_type_description
_atom_type_scat_dispersion_real
_atom_type_scat_dispersion_imag
_atom_type_scat_source
C C 0.0033 0.0016 'International Tables Vol C Tables 4.2.6.8 and 6.1.1.4'
H H 0.0000 0.0000 'International Tables Vol C Tables 4.2.6.8 and 6.1.1.4'
N N 0.0061 0.0033 'International Tables Vol C Tables 4.2.6.8 and 6.1.1.4'
O O 0.0106 0.0060 'International Tables Vol C Tables 4.2.6.8 and 6.1.1.4'
Cd Cd -0.8075 1.2024 'International Tables Vol C Tables 4.2.6.8 and 6.1.1.4'

loop_
_geom_angle_atom_site_label_1
_geom_angle_atom_site_label_2
_geom_angle_atom_site_label_3
_geom_angle
_geom_angle_site_symmetry_1
_geom_angle_site_symmetry_3
N1 Cd1 N1 103.1(4) 23_665 .
N1 Cd1 O2 141.7(2) 23_665 18_556
N1 Cd1 O2 94.9(3) . 18_556
N1 Cd1 O2 94.9(3) 23_665 8_666
N1 Cd1 O2 141.7(2) . 8_666
O2 Cd1 O2 53.1(4) 18_556 8_666
N1 Cd1 O2 94.9(3) 23_665 23_665
N1 Cd1 O2 141.7(2) . 23_665
O2 Cd1 O2 91.3(5) 18_556 23_665
O2 Cd1 O2 67.8(5) 8_666 23_665
N1 Cd1 O2 141.7(2) 23_665 .
N1 Cd1 O2 94.9(3) . .
O2 Cd1 O2 67.8(5) 18_556 .
O2 Cd1 O2 91.3(5) 8_666 .
O2 Cd1 O2 53.1(4) 23_665 .
N1 Cd1 O2 114.6(2) 23_665 32_545
N1 Cd1 O2 75.9(2) . 32_545
O2 Cd1 O2 38.2(4) 18_556 32_545
O2 Cd1 O2 65.8(3) 8_666 32_545
O2 Cd1 O2 126.21(19) 23_665 32_545
O2 Cd1 O2 102.4(3) . 32_545
N1 Cd1 O2 75.9(2) 23_665 25_655
N1 Cd1 O2 114.6(2) . 25_655
O2 Cd1 O2 126.21(19) 18_556 25_655
O2 Cd1 O2 102.4(3) 8_666 25_655
O2 Cd1 O2 38.2(4) 23_665 25_655
O2 Cd1 O2 65.8(3) . 25_655
O2 Cd1 O2 164.0(4) 32_545 25_655
N1 Cd1 O2 75.9(2) 23_665 10_655
N1 Cd1 O2 114.6(2) . 10_655
O2 Cd1 O2 65.8(3) 18_556 10_655
O2 Cd1 O2 38.2(4) 8_666 10_655
O2 Cd1 O2 102.4(3) 23_665 10_655
O2 Cd1 O2 126.21(19) . 10_655
O2 Cd1 O2 49.8(4) 32_545 10_655
O2 Cd1 O2 127.3(4) 25_655 10_655
N1 Cd1 O2 114.6(2) 23_665 15_545
N1 Cd1 O2 75.9(2) . 15_545
O2 Cd1 O2 102.4(3) 18_556 15_545
O2 Cd1 O2 126.21(19) 8_666 15_545
O2 Cd1 O2 65.8(3) 23_665 15_545
O2 Cd1 O2 38.2(4) . 15_545
O2 Cd1 O2 127.3(4) 32_545 15_545
O2 Cd1 O2 49.8(4) 25_655 15_545
O2 Cd1 O2 164.0(4) 10_655 15_545
C1 C1 C2 131.9(6) 21_565 15_545
C1 C1 C3 62.6(5) 21_565 18_556
C2 C1 C3 159.6(9) 15_545 18_556
C1 C1 N1 105.6(5) 21_565 .
C2 C1 N1 122.4(8) 15_545 .
C3 C1 N1 47.6(6) 18_556 .
C1 C1 C4 67.0(5) 21_565 18_556
C2 C1 C4 114.1(10) 15_545 18_556
C3 C1 C4 53.8(10) 18_556 18_556
N1 C1 C4 87.9(9) . 18_556
O2 C2 O1 123.0(11) . .
O2 C2 C1 116.1(10) . 15_545
O1 C2 C1 120.8(9) . 15_545
C3 C3 N1 70.3(8) 18_556 .
C3 C3 N1 70.3(8) 18_556 21_565
N1 C3 N1 128.0(14) . 21_565
C3 C3 C4 152.9(12) 18_556 .
N1 C3 C4 115.3(8) . .
N1 C3 C4 115.3(8) 21_565 .
C3 C3 C1 130.6(7) 18_556 6_566
N1 C3 C1 117.5(11) . 6_566
N1 C3 C1 68.6(6) 21_565 6_566
C4 C3 C1 72.3(13) . 6_566
C3 C3 C1 130.6(7) 18_556 18_556
N1 C3 C1 68.6(6) . 18_556
N1 C3 C1 117.5(11) 21_565 18_556
C4 C3 C1 72.3(13) . 18_556
C1 C3 C1 54.8(9) 6_566 18_556
C3 C4 C1 53.9(9) . 6_566
C3 C4 C1 53.9(9) . 18_556
C1 C4 C1 45.9(9) 6_566 18_556
C3 N1 C3 39.3(16) . 18_556
C3 N1 C1 63.8(9) . 18_556
C3 N1 C1 99.2(9) 18_556 18_556
C3 N1 C1 99.2(9) . .
C3 N1 C1 63.8(9) 18_556 .
C1 N1 C1 126.7(9) 18_556 .
C3 N1 Cd1 149.4(8) . .
C3 N1 Cd1 149.4(8) 18_556 .
C1 N1 Cd1 107.9(5) 18_556 .
C1 N1 Cd1 107.9(5) . .
C2 O1 C2 110.3(13) . 18_556
C2 O2 O2 119.9(7) . 15_545
C2 O2 Cd1 129.1(8) . .
O2 O2 Cd1 75.7(5) 15_545 .
C2 O2 Cd1 116.4(8) . 25_655
O2 O2 Cd1 66.1(6) 15_545 25_655
Cd1 O2 Cd1 114.2(3) . 25_655

loop_
_geom_bond_atom_site_label_1
_geom_bond_atom_site_label_2
_geom_bond_distance
_geom_bond_site_symmetry_2
Cd1 N1 2.268(7) 23_665
Cd1 N1 2.268(7) .
Cd1 O2 2.291(8) 18_556
Cd1 O2 2.291(8) 8_666
Cd1 O2 2.291(8) 23_665
Cd1 O2 2.291(8) .
Cd1 O2 2.430(9) 32_545
Cd1 O2 2.430(9) 25_655
Cd1 O2 2.430(9) 10_655
Cd1 O2 2.430(9) 15_545
C1 C1 1.38(2) 21_565
C1 C2 1.482(15) 15_545
C1 C3 1.503(17) 18_556
C1 N1 1.559(11) .
C1 C4 1.77(2) 18_556
C2 O2 1.260(14) .
C2 O1 1.297(13) .
C2 C1 1.482(15) 15_545
C3 C3 0.83(4) 18_556
C3 N1 1.236(10) .
C3 N1 1.236(10) 21_565
C3 C4 1.50(3) .
C3 C1 1.503(17) 6_566
C3 C1 1.503(17) 18_556
C4 C1 1.77(2) 6_566
C4 C1 1.77(2) 18_556
N1 C3 1.236(10) 18_556
N1 C1 1.559(11) 18_556
O1 C2 1.297(13) 18_556
O2 O2 1.551(19) 15_545
O2 Cd1 2.430(9) 25_655
